data_7119410
loop_
_publ_author_name
'Aggarwal, Himanshu'
'Das, Raj Kumar'
'Engel, Emile R.'
'Barbour, Leonard J.'

_publ_section_title
;
 A five-fold interpenetrated metal-organic framework showing a large
 variation in thermal expansion behaviour owing to dramatic structural
 transformation upon dehydration-rehydration.
;
_journal_issue 5
_journal_name_full 'Chemical communications (Cambridge, England)'
_journal_page_first 861
_journal_page_last 864
_journal_paper_doi 10.1039/c6cc07995d
_journal_volume 53
_journal_year 2017
_chemical_formula_moiety 'C16 H14 N2 O4 Zn, H2 O'
_chemical_formula_sum 'C16 H16 N2 O5 Zn'
_chemical_formula_weight 381.68
_chemical_name_systematic
; 
 ? 
;
_space_group_IT_number 2
_symmetry_cell_setting triclinic
_symmetry_space_group_name_Hall '-P 1'
_symmetry_space_group_name_H-M 'P -1'
_atom_sites_solution_hydrogens geom
_atom_sites_solution_primary direct
_atom_sites_solution_secondary difmap
_audit_creation_method SHELXL-97
_audit_update_record
;
2016-05-18 deposited with the CCDC.
2016-12-06 downloaded from the CCDC.
;
_cell_angle_alpha 90.482(2)
_cell_angle_beta 110.353(2)
_cell_angle_gamma 100.7260(10)
_cell_formula_units_Z 2
_cell_length_a 8.3664(2)
_cell_length_b 9.2360(3)
_cell_length_c 11.1630(3)
_cell_measurement_reflns_used 7210
_cell_measurement_temperature 100(2)
_cell_measurement_theta_max 26.01
_cell_measurement_theta_min 2.25
_cell_volume 792.10(4)
_computing_cell_refinement 'SAINT (Bruker, 2009)'
_computing_data_reduction SAINT
_computing_molecular_graphics 'X-Seed (Barbour 2001)'
_computing_structure_refinement 'SHELXL-97 (Sheldrick, 1997)'
_computing_structure_solution 'SHELXS-97 (Sheldrick, 1990)'
_diffrn_ambient_temperature 100(2)
_diffrn_measured_fraction_theta_full 0.999
_diffrn_measured_fraction_theta_max 0.999
_diffrn_measurement_device_type 'CCD area detector'
_diffrn_measurement_method 'phi and omega scans'
_diffrn_radiation_monochromator graphite
_diffrn_radiation_source 'fine-focus sealed tube'
_diffrn_radiation_type MoK\a
_diffrn_radiation_wavelength 0.71073
_diffrn_reflns_av_R_equivalents 0.0196
_diffrn_reflns_av_sigmaI/netI 0.0178
_diffrn_reflns_limit_h_max 10
_diffrn_reflns_limit_h_min -10
_diffrn_reflns_limit_k_max 11
_diffrn_reflns_limit_k_min -11
_diffrn_reflns_limit_l_max 13
_diffrn_reflns_limit_l_min -13
_diffrn_reflns_number 10510
_diffrn_reflns_theta_full 26.04
_diffrn_reflns_theta_max 26.04
_diffrn_reflns_theta_min 1.95
_exptl_absorpt_coefficient_mu 1.580
_exptl_absorpt_correction_T_max 0.8210
_exptl_absorpt_correction_T_min 0.3578
_exptl_absorpt_correction_type multi-scan
_exptl_absorpt_process_details SADABS
_exptl_crystal_colour colorless
_exptl_crystal_density_diffrn 1.600
_exptl_crystal_density_method 'not measured'
_exptl_crystal_description plate
_exptl_crystal_F_000 392
_exptl_crystal_size_max 0.819
_exptl_crystal_size_mid 0.220
_exptl_crystal_size_min 0.130
_refine_diff_density_max 0.395
_refine_diff_density_min -0.278
_refine_diff_density_rms 0.055
_refine_ls_extinction_method none
_refine_ls_goodness_of_fit_ref 1.042
_refine_ls_hydrogen_treatment refU
_refine_ls_matrix_type full
_refine_ls_number_parameters 219
_refine_ls_number_reflns 3121
_refine_ls_number_restraints 0
_refine_ls_restrained_S_all 1.042
_refine_ls_R_factor_all 0.0227
_refine_ls_R_factor_gt 0.0217
_refine_ls_shift/su_max 0.001
_refine_ls_shift/su_mean 0.000
_refine_ls_structure_factor_coef Fsqd
_refine_ls_weighting_details 'calc w=1/[\s^2^(Fo^2^)+(0.0199P)^2^+0.7868P] where P=(Fo^2^+2Fc^2^)/3'
_refine_ls_weighting_scheme calc
_refine_ls_wR_factor_gt 0.0535
_refine_ls_wR_factor_ref 0.0540
_reflns_number_gt 3001
_reflns_number_total 3121
_reflns_threshold_expression >2sigma(I)
_cod_data_source_file c6cc07995d2.cif
_cod_data_source_block LJB_1H2O_100K
_cod_depositor_comments
;
The following automatic conversions were performed:

'_symmetry_cell_setting' value 'Triclinic' changed to 'triclinic'
according to
/usr/data/users/saulius/crontab/automatic-downloads/rss-feeds/RSC/lib/dictionaries/cif_core.dic
dictionary named 'cif_core.dic' version 2.4.2 from 2011-04-26.

Automatic conversion script
Id: cif_fix_values 4268 2015-11-12 08:31:59Z antanas 
;
_cod_original_sg_symbol_H-M P-1
_cod_database_code 7119410

loop_
_symmetry_equiv_pos_as_xyz
'x, y, z'
'-x, -y, -z'

loop_
_atom_site_label
_atom_site_type_symbol
_atom_site_fract_x
_atom_site_fract_y
_atom_site_fract_z
_atom_site_U_iso_or_equiv
_atom_site_adp_type
_atom_site_occupancy
_atom_site_symmetry_multiplicity
_atom_site_calc_flag
_atom_site_refinement_flags
Zn1 Zn 0.50796(2) 0.84736(2) 0.718075(17) 0.01152(7) Uani 1 1 d .
O1 O 0.32718(15) 0.89028(13) 0.55875(11) 0.0159(2) Uani 1 1 d .
O1W O 0.1377(2) 1.20456(18) 0.80852(15) 0.0419(4) Uani 1 1 d .
N1 N 0.65331(17) 1.04214(15) 0.81370(13) 0.0125(3) Uani 1 1 d .
C1 C 0.2207(2) 0.94657(18) 0.59524(16) 0.0147(3) Uani 1 1 d .
O2 O 0.24260(16) 0.97189(14) 0.70978(11) 0.0198(3) Uani 1 1 d .
N2 N 0.66037(18) 0.75788(15) 0.63899(13) 0.0132(3) Uani 1 1 d .
C2 C 0.0651(2) 0.97702(18) 0.48955(16) 0.0165(3) Uani 1 1 d .
H2 H 0.0590 0.9628 0.4036 0.020 Uiso 1 1 calc R
O3 O 0.38492(16) 0.66665(14) 0.77224(12) 0.0199(3) Uani 1 1 d .
C3 C 0.5006(2) 0.64528(18) 0.87701(16) 0.0159(3) Uani 1 1 d .
O4 O 0.64358(17) 0.73291(13) 0.92453(12) 0.0212(3) Uani 1 1 d .
C4 C 0.4570(2) 0.50946(19) 0.93922(17) 0.0164(3) Uani 1 1 d .
H4 H 0.3635 0.4329 0.8899 0.020 Uiso 1 1 calc R
C5 C 0.7060(2) 1.15087(19) 0.74865(16) 0.0173(3) Uani 1 1 d .
H5 H 0.6872 1.1300 0.6608 0.021 Uiso 1 1 calc R
C6 C 0.7866(2) 1.29201(19) 0.80441(17) 0.0197(4) Uani 1 1 d .
H6 H 0.8209 1.3660 0.7547 0.024 Uiso 1 1 calc R
C7 C 0.8174(2) 1.32609(19) 0.93303(17) 0.0160(3) Uani 1 1 d .
C8 C 0.7651(2) 1.21198(19) 1.00028(16) 0.0163(3) Uani 1 1 d .
H8 H 0.7849 1.2293 1.0888 0.020 Uiso 1 1 calc R
C9 C 0.6844(2) 1.07360(19) 0.93845(16) 0.0159(3) Uani 1 1 d .
H9 H 0.6493 0.9974 0.9861 0.019 Uiso 1 1 calc R
C10 C 0.9056(2) 1.47916(19) 0.99721(18) 0.0189(4) Uani 1 1 d .
H10A H 0.9039 1.4837 1.0854 0.023 Uiso 1 1 calc R
H10B H 0.8396 1.5520 0.9495 0.023 Uiso 1 1 calc R
C11 C 0.8255(2) 0.74903(18) 0.70686(16) 0.0156(3) Uani 1 1 d .
H11 H 0.8748 0.7879 0.7938 0.019 Uiso 1 1 calc R
C12 C 0.9262(2) 0.68558(19) 0.65499(16) 0.0165(3) Uani 1 1 d .
H12 H 1.0418 0.6797 0.7066 0.020 Uiso 1 1 calc R
C13 C 0.8584(2) 0.63031(18) 0.52721(16) 0.0148(3) Uani 1 1 d .
C14 C 0.6871(2) 0.6380(2) 0.45778(17) 0.0194(4) Uani 1 1 d .
H14 H 0.6346 0.6000 0.3706 0.023 Uiso 1 1 calc R
C15 C 0.5934(2) 0.70165(19) 0.51656(17) 0.0186(4) Uani 1 1 d .
H15 H 0.4762 0.7057 0.4679 0.022 Uiso 1 1 calc R
C16 C 0.9689(2) 0.56698(19) 0.46695(17) 0.0183(4) Uani 1 1 d .
H16A H 1.0712 0.6440 0.4722 0.022 Uiso 1 1 calc R
H16B H 0.9005 0.5375 0.3752 0.022 Uiso 1 1 calc R
H1W1 H 0.1811 1.1344 0.7832 0.062(9) Uiso 1 1 d R
H2W1 H 0.1975 1.2189 0.8999 0.083(11) Uiso 1 1 d R

loop_
_atom_site_aniso_label
_atom_site_aniso_U_11
_atom_site_aniso_U_22
_atom_site_aniso_U_33
_atom_site_aniso_U_23
_atom_site_aniso_U_13
_atom_site_aniso_U_12
Zn1 0.01177(10) 0.01071(10) 0.01128(10) -0.00096(7) 0.00303(7) 0.00247(7)
O1 0.0157(6) 0.0183(6) 0.0138(6) 0.0021(5) 0.0038(5) 0.0071(5)
O1W 0.0441(9) 0.0449(9) 0.0302(8) -0.0115(7) -0.0019(7) 0.0236(8)
N1 0.0109(6) 0.0128(7) 0.0125(7) -0.0007(5) 0.0025(5) 0.0029(5)
C1 0.0134(8) 0.0116(8) 0.0174(8) 0.0017(6) 0.0040(7) 0.0013(6)
O2 0.0187(6) 0.0257(7) 0.0141(6) -0.0010(5) 0.0031(5) 0.0076(5)
N2 0.0151(7) 0.0118(6) 0.0137(7) 0.0007(5) 0.0056(6) 0.0038(5)
C2 0.0179(8) 0.0153(8) 0.0137(8) 0.0015(6) 0.0027(7) 0.0031(6)
O3 0.0205(6) 0.0238(7) 0.0188(6) 0.0087(5) 0.0088(5) 0.0085(5)
C3 0.0218(9) 0.0163(8) 0.0152(8) 0.0022(7) 0.0105(7) 0.0093(7)
O4 0.0287(7) 0.0152(6) 0.0177(6) 0.0016(5) 0.0080(5) 0.0000(5)
C4 0.0177(8) 0.0145(8) 0.0189(8) 0.0019(6) 0.0084(7) 0.0043(7)
C5 0.0202(9) 0.0176(8) 0.0124(8) 0.0000(6) 0.0046(7) 0.0019(7)
C6 0.0220(9) 0.0165(8) 0.0190(9) 0.0025(7) 0.0079(7) -0.0013(7)
C7 0.0111(8) 0.0162(8) 0.0184(8) -0.0033(7) 0.0029(7) 0.0023(6)
C8 0.0166(8) 0.0188(8) 0.0123(8) -0.0030(6) 0.0043(7) 0.0028(7)
C9 0.0174(8) 0.0162(8) 0.0144(8) 0.0015(6) 0.0065(7) 0.0026(7)
C10 0.0168(9) 0.0152(8) 0.0222(9) -0.0041(7) 0.0060(7) -0.0005(7)
C11 0.0174(8) 0.0171(8) 0.0119(8) 0.0007(6) 0.0040(7) 0.0047(7)
C12 0.0151(8) 0.0194(8) 0.0164(8) 0.0032(7) 0.0055(7) 0.0072(7)
C13 0.0187(8) 0.0113(7) 0.0176(8) 0.0029(6) 0.0094(7) 0.0050(6)
C14 0.0212(9) 0.0208(9) 0.0145(8) -0.0051(7) 0.0039(7) 0.0051(7)
C15 0.0152(8) 0.0202(9) 0.0182(9) -0.0035(7) 0.0027(7) 0.0050(7)
C16 0.0231(9) 0.0192(9) 0.0173(9) 0.0028(7) 0.0106(7) 0.0091(7)

loop_
_atom_type_symbol
_atom_type_description
_atom_type_scat_dispersion_real
_atom_type_scat_dispersion_imag
_atom_type_scat_source
C C 0.0033 0.0016 'International Tables Vol C Tables 4.2.6.8 and 6.1.1.4'
H H 0.0000 0.0000 'International Tables Vol C Tables 4.2.6.8 and 6.1.1.4'
N N 0.0061 0.0033 'International Tables Vol C Tables 4.2.6.8 and 6.1.1.4'
O O 0.0106 0.0060 'International Tables Vol C Tables 4.2.6.8 and 6.1.1.4'
Zn Zn 0.2839 1.4301 'International Tables Vol C Tables 4.2.6.8 and 6.1.1.4'

loop_
_geom_angle_atom_site_label_1
_geom_angle_atom_site_label_2
_geom_angle_atom_site_label_3
_geom_angle
_geom_angle_site_symmetry_1
_geom_angle_site_symmetry_3
O1 Zn1 O3 103.31(5) . .
O1 Zn1 N1 108.34(5) . .
O3 Zn1 N1 132.68(5) . .
O1 Zn1 N2 99.78(5) . .
O3 Zn1 N2 101.46(5) . .
N1 Zn1 N2 106.66(5) . .
O1 Zn1 C3 132.06(5) . .
O3 Zn1 C3 28.79(5) . .
N1 Zn1 C3 110.42(5) . .
N2 Zn1 C3 95.10(5) . .
C1 O1 Zn1 106.11(10) . .
C5 N1 C9 117.60(14) . .
C5 N1 Zn1 119.49(11) . .
C9 N1 Zn1 122.52(11) . .
O2 C1 O1 122.82(15) . .
O2 C1 C2 121.88(15) . .
O1 C1 C2 115.29(15) . .
C15 N2 C11 117.61(15) . .
C15 N2 Zn1 119.93(11) . .
C11 N2 Zn1 122.43(11) . .
C2 C2 C1 123.0(2) 2_576 .
C3 O3 Zn1 102.07(11) . .
O4 C3 O3 121.98(15) . .
O4 C3 C4 121.52(15) . .
O3 C3 C4 116.50(15) . .
O4 C3 Zn1 72.96(9) . .
O3 C3 Zn1 49.14(8) . .
C4 C3 Zn1 165.07(13) . .
C4 C4 C3 122.8(2) 2_667 .
N1 C5 C6 122.60(16) . .
C5 C6 C7 120.21(16) . .
C6 C7 C8 116.78(15) . .
C6 C7 C10 121.64(16) . .
C8 C7 C10 121.58(16) . .
C9 C8 C7 120.03(16) . .
N1 C9 C8 122.76(16) . .
C7 C10 C10 112.11(18) . 2_787
N2 C11 C12 122.50(15) . .
C11 C12 C13 119.98(16) . .
C14 C13 C12 117.36(15) . .
C14 C13 C16 121.80(15) . .
C12 C13 C16 120.84(15) . .
C15 C14 C13 119.43(16) . .
N2 C15 C14 123.10(16) . .
C13 C16 C16 111.87(17) . 2_766

loop_
_geom_bond_atom_site_label_1
_geom_bond_atom_site_label_2
_geom_bond_distance
_geom_bond_site_symmetry_2
Zn1 O1 1.9930(12) .
Zn1 O3 2.0054(12) .
Zn1 N1 2.0261(14) .
Zn1 N2 2.0618(14) .
Zn1 C3 2.5930(17) .
O1 C1 1.285(2) .
N1 C5 1.342(2) .
N1 C9 1.343(2) .
C1 O2 1.241(2) .
C1 C2 1.497(2) .
N2 C15 1.341(2) .
N2 C11 1.343(2) .
C2 C2 1.329(4) 2_576
O3 C3 1.277(2) .
C3 O4 1.248(2) .
C3 C4 1.487(2) .
C4 C4 1.327(3) 2_667
C5 C6 1.381(2) .
C6 C7 1.390(2) .
C7 C8 1.392(2) .
C7 C10 1.511(2) .
C8 C9 1.380(2) .
C10 C10 1.534(3) 2_787
C11 C12 1.381(2) .
C12 C13 1.391(2) .
C13 C14 1.388(2) .
C13 C16 1.509(2) .
C14 C15 1.383(2) .
C16 C16 1.528(3) 2_766
